data_4312237
loop_
_publ_author_name
'F. Albert Cotton'
'Carlos A. Murillo'
'Joseph H. Reibenspies'
'Dino Villagr\'an'
'Xiaoping Wang'
'Chad C. Wilkinson'

_publ_contact_author_address
;  Laboratory for Molecular Structure and Bonding
   Dept. of Chemistry
   Texas A&M University, PO Box  30012
   College Station, TX 77842-3012, USA
;
_publ_contact_author_email cotton@tamu.edu
_publ_contact_author_fax '(979) 845 9351'
_publ_contact_author_name 'F. A. Cotton'
_publ_contact_author_phone '(979) 845 4432'
_publ_section_title
;
 Paramagnetism at Ambient Temperature, Diamagnetism at Low Temperature in
 a Ru26+ Core: Structural Evidence for Zero-Field Splitting
;
_journal_name_full 'Inorganic Chemistry'
_journal_page_first 8373
_journal_page_last 8378
_journal_paper_doi 10.1021/ic048946n
_journal_volume 43
_journal_year 2004
_chemical_formula_moiety 'C28 H48 Cl2 N12 Ru2'
_chemical_formula_sum 'C28 H48 Cl2 N12 Ru2'
_chemical_formula_weight 825.82
_chemical_name_systematic
; 
 ? 
;
_space_group_IT_number 87
_symmetry_cell_setting tetragonal
_symmetry_space_group_name_Hall '-I 4'
_symmetry_space_group_name_H-M 'I 4/m'
_atom_sites_solution_hydrogens geom
_atom_sites_solution_primary direct
_atom_sites_solution_secondary difmap
_audit_creation_method SHELXL-97
_cell_angle_alpha 90.00
_cell_angle_beta 90.00
_cell_angle_gamma 90.00
_cell_formula_units_Z 2
_cell_length_a 9.9206(13)
_cell_length_b 9.9206(13)
_cell_length_c 15.886(2)
_cell_measurement_reflns_used 4121
_cell_measurement_temperature 100(2)
_cell_measurement_theta_max 27.500
_cell_measurement_theta_min 2.4205
_cell_volume 1563.5(4)
_computing_cell_refinement 'Bruker SMART'
_computing_data_collection 'Bruker SMART'
_computing_data_reduction 'Bruker SAINT'
_computing_molecular_graphics XP
_computing_structure_refinement 'SHELXL-97 (Sheldrick, 1997)'
_computing_structure_solution 'SHELXS-97 (Sheldrick, 1990)'
_diffrn_ambient_temperature 100(2)
_diffrn_measured_fraction_theta_full 0.987
_diffrn_measured_fraction_theta_max 0.987
_diffrn_measurement_device_type 'Bruker SMART'
_diffrn_measurement_method /w-scans
_diffrn_radiation_monochromator graphite
_diffrn_radiation_source 'fine-focus sealed tube'
_diffrn_radiation_type MoK\a
_diffrn_radiation_wavelength 0.71073
_diffrn_reflns_av_R_equivalents 0.0170
_diffrn_reflns_av_sigmaI/netI 0.0118
_diffrn_reflns_limit_h_max 10
_diffrn_reflns_limit_h_min -12
_diffrn_reflns_limit_k_max 12
_diffrn_reflns_limit_k_min -12
_diffrn_reflns_limit_l_max 16
_diffrn_reflns_limit_l_min -20
_diffrn_reflns_number 4844
_diffrn_reflns_theta_full 27.48
_diffrn_reflns_theta_max 27.48
_diffrn_reflns_theta_min 2.42
_exptl_absorpt_coefficient_mu 1.180
_exptl_absorpt_correction_T_max 0.6829
_exptl_absorpt_correction_T_min 0.6188
_exptl_absorpt_correction_type multi-scan
_exptl_absorpt_process_details SADABS
_exptl_crystal_colour green
_exptl_crystal_density_diffrn 1.754
_exptl_crystal_density_meas ?
_exptl_crystal_density_method .
_exptl_crystal_description block
_exptl_crystal_F_000 844
_exptl_crystal_size_max 0.45
_exptl_crystal_size_mid 0.40
_exptl_crystal_size_min 0.35
_refine_diff_density_max 0.626
_refine_diff_density_min -0.594
_refine_diff_density_rms 0.073
_refine_ls_extinction_method none
_refine_ls_goodness_of_fit_ref 1.066
_refine_ls_hydrogen_treatment mixed
_refine_ls_matrix_type full
_refine_ls_number_parameters 67
_refine_ls_number_reflns 923
_refine_ls_number_restraints 22
_refine_ls_restrained_S_all 1.238
_refine_ls_R_factor_all 0.0283
_refine_ls_R_factor_gt 0.0277
_refine_ls_shift/su_max 0.012
_refine_ls_shift/su_mean 0.003
_refine_ls_structure_factor_coef Fsqd
_refine_ls_weighting_details 'calc w=1/[\s^2^(Fo^2^)+(0.0313P)^2^+5.0550P] where P=(Fo^2^+2Fc^2^)/3'
_refine_ls_weighting_scheme calc
_refine_ls_wR_factor_gt 0.0693
_refine_ls_wR_factor_ref 0.0700
_reflns_number_gt 895
_reflns_number_total 923
_reflns_threshold_expression >2sigma(I)
_cod_data_source_file ic048946nsi20040802_060545_2.cif
_cod_data_source_block cmpd1_at_100K
_cod_depositor_comments
;
The following automatic conversions were performed:
'_symmetry_cell_setting' value 'Tetragonal' changed to 'tetragonal'
according to '/home/saulius/struct/CIF-dictionaries/cif_core.dic'
dictionary named 'cif_core.dic' version 2.4.1 from 2010-06-29.

Automatic conversion script
Id: cif_fix_enum 1527 2010-12-29 10:47:43Z saulius 
;
_cod_database_code 4312237

loop_
_symmetry_equiv_pos_as_xyz
'x, y, z'
'-x, -y, z'
'-y, x, z'
'y, -x, z'
'x+1/2, y+1/2, z+1/2'
'-x+1/2, -y+1/2, z+1/2'
'-y+1/2, x+1/2, z+1/2'
'y+1/2, -x+1/2, z+1/2'
'-x, -y, -z'
'x, y, -z'
'y, -x, -z'
'-y, x, -z'
'-x+1/2, -y+1/2, -z+1/2'
'x+1/2, y+1/2, -z+1/2'
'y+1/2, -x+1/2, -z+1/2'
'-y+1/2, x+1/2, -z+1/2'

loop_
_atom_site_label
_atom_site_type_symbol
_atom_site_fract_x
_atom_site_fract_y
_atom_site_fract_z
_atom_site_U_iso_or_equiv
_atom_site_adp_type
_atom_site_occupancy
_atom_site_symmetry_multiplicity
_atom_site_calc_flag
_atom_site_refinement_flags
_atom_site_disorder_assembly
_atom_site_disorder_group
Ru1 Ru 0.0000 0.0000 0.07314(3) 0.02451(16) Uani 1 4 d SD . .
Cl1 Cl 0.0000 0.0000 0.24198(11) 0.0435(4) Uani 1 4 d S . .
N3 N 0.3653(3) 0.1907(4) 0.0000 0.0370(8) Uani 1 2 d SD . .
C1 C 0.2422(4) 0.1272(4) 0.0000 0.0277(8) Uani 1 2 d SD . .
N1 N 0.1921(4) 0.0717(5) 0.0688(2) 0.0251(10) Uani 0.50 1 d PDU . 1
C2 C 0.2851(6) 0.0674(6) 0.1383(3) 0.0347(9) Uani 0.50 1 d PD . 1
H2A H 0.3527 -0.0045 0.1288 0.042 Uiso 0.50 1 calc PR . 1
H2B H 0.2360 0.0467 0.1910 0.042 Uiso 0.50 1 calc PR . 1
C3 C 0.3549(10) 0.2016(7) 0.1463(7) 0.0442(16) Uani 0.50 1 d PD . 1
H3A H 0.4096 0.2022 0.1985 0.053 Uiso 0.50 1 calc PR . 1
H3B H 0.2863 0.2736 0.1512 0.053 Uiso 0.50 1 calc PR . 1
C4 C 0.445(3) 0.231(5) 0.0722(5) 0.046(2) Uani 0.50 1 d PD . 1
H4A H 0.4674 0.3284 0.0695 0.056 Uiso 0.50 1 calc PR . 1
H4B H 0.5296 0.1787 0.0756 0.056 Uiso 0.50 1 calc PR . 1
N1' N 0.1730(4) 0.1146(5) 0.0728(2) 0.0251(10) Uani 0.50 1 d PDU . 2
C2' C 0.2262(6) 0.1812(6) 0.1500(3) 0.0347(9) Uani 0.50 1 d PD . 2
H2'A H 0.1785 0.1461 0.2001 0.042 Uiso 0.50 1 calc PR . 2
H2'B H 0.2099 0.2795 0.1467 0.042 Uiso 0.50 1 calc PR . 2
C3' C 0.3754(7) 0.1549(9) 0.1585(7) 0.0442(16) Uani 0.50 1 d PD . 2
H3'A H 0.4124 0.1998 0.2091 0.053 Uiso 0.50 1 calc PR . 2
H3'B H 0.3941 0.0570 0.1620 0.053 Uiso 0.50 1 calc PR . 2
C4' C 0.434(3) 0.214(5) 0.0792(5) 0.046(2) Uani 0.50 1 d PD . 2
H4'A H 0.4403 0.3131 0.0874 0.056 Uiso 0.50 1 calc PR . 2
H4'B H 0.5272 0.1800 0.0735 0.056 Uiso 0.50 1 calc PR . 2

loop_
_atom_site_aniso_label
_atom_site_aniso_U_11
_atom_site_aniso_U_22
_atom_site_aniso_U_33
_atom_site_aniso_U_23
_atom_site_aniso_U_13
_atom_site_aniso_U_12
Ru1 0.02135(18) 0.02135(18) 0.0308(3) 0.000 0.000 0.000
Cl1 0.0430(5) 0.0430(5) 0.0446(8) 0.000 0.000 0.000
N3 0.0231(16) 0.0375(19) 0.050(2) 0.000 0.000 -0.0087(14)
C1 0.0202(16) 0.0230(17) 0.040(2) 0.000 0.000 -0.0009(13)
N1 0.0238(13) 0.020(2) 0.0311(12) 0.0152(12) -0.0119(10) -0.0019(14)
C2 0.041(2) 0.035(2) 0.0278(17) 0.0032(15) -0.0134(16) -0.0053(17)
C3 0.052(3) 0.037(5) 0.044(4) 0.006(4) -0.027(2) -0.013(3)
C4 0.030(4) 0.042(10) 0.068(3) 0.001(4) -0.010(2) -0.021(2)
N1' 0.0238(13) 0.020(2) 0.0311(12) 0.0152(12) -0.0119(10) -0.0019(14)
C2' 0.041(2) 0.035(2) 0.0278(17) 0.0032(15) -0.0134(16) -0.0053(17)
C3' 0.052(3) 0.037(5) 0.044(4) 0.006(4) -0.027(2) -0.013(3)
C4' 0.030(4) 0.042(10) 0.068(3) 0.001(4) -0.010(2) -0.021(2)

loop_
_atom_type_symbol
_atom_type_description
_atom_type_scat_dispersion_real
_atom_type_scat_dispersion_imag
_atom_type_scat_source
C C 0.0033 0.0016 'International Tables Vol C Tables 4.2.6.8 and 6.1.1.4'
H H 0.0000 0.0000 'International Tables Vol C Tables 4.2.6.8 and 6.1.1.4'
N N 0.0061 0.0033 'International Tables Vol C Tables 4.2.6.8 and 6.1.1.4'
Cl Cl 0.1484 0.1585 'International Tables Vol C Tables 4.2.6.8 and 6.1.1.4'
Ru Ru -1.2594 0.8363 'International Tables Vol C Tables 4.2.6.8 and 6.1.1.4'

loop_
_geom_angle_atom_site_label_1
_geom_angle_atom_site_label_2
_geom_angle_atom_site_label_3
_geom_angle
_geom_angle_site_symmetry_1
_geom_angle_site_symmetry_3
_geom_angle_publ_flag
N1 Ru1 N1 176.2(2) . 2 ?
N1 Ru1 N1 89.937(7) . 4 ?
N1 Ru1 N1 89.935(7) 2 4 ?
N1 Ru1 N1 89.934(7) . 3 ?
N1 Ru1 N1 89.935(7) 2 3 ?
N1 Ru1 N1 176.2(2) 4 3 ?
N1 Ru1 N1' 13.2(2) . . ?
N1 Ru1 N1' 166.8(2) 2 . ?
N1 Ru1 N1' 103.0(2) 4 . ?
N1 Ru1 N1' 76.9(2) 3 . ?
N1 Ru1 N1' 166.8(2) . 2 ?
N1 Ru1 N1' 13.2(2) 2 2 ?
N1 Ru1 N1' 76.9(2) 4 2 ?
N1 Ru1 N1' 103.0(2) 3 2 ?
N1' Ru1 N1' 179.70(18) . 2 ?
N1 Ru1 N1' 77.0(2) . 4 ?
N1 Ru1 N1' 103.0(2) 2 4 ?
N1 Ru1 N1' 13.2(2) 4 4 ?
N1 Ru1 N1' 166.8(2) 3 4 ?
N1' Ru1 N1' 89.999(1) . 4 ?
N1' Ru1 N1' 90.000(1) 2 4 ?
N1 Ru1 N1' 103.0(2) . 3 ?
N1 Ru1 N1' 76.9(2) 2 3 ?
N1 Ru1 N1' 166.8(2) 4 3 ?
N1 Ru1 N1' 13.2(2) 3 3 ?
N1' Ru1 N1' 90.000(1) . 3 ?
N1' Ru1 N1' 90.000(1) 2 3 ?
N1' Ru1 N1' 179.70(18) 4 3 ?
N1 Ru1 Ru1 88.08(10) . 10 ?
N1 Ru1 Ru1 88.08(10) 2 10 ?
N1 Ru1 Ru1 88.08(10) 4 10 ?
N1 Ru1 Ru1 88.08(10) 3 10 ?
N1' Ru1 Ru1 89.85(9) . 10 ?
N1' Ru1 Ru1 89.85(9) 2 10 ?
N1' Ru1 Ru1 89.85(9) 4 10 ?
N1' Ru1 Ru1 89.85(9) 3 10 ?
N1 Ru1 Cl1 91.92(10) . . ?
N1 Ru1 Cl1 91.92(10) 2 . ?
N1 Ru1 Cl1 91.92(10) 4 . ?
N1 Ru1 Cl1 91.92(10) 3 . ?
N1' Ru1 Cl1 90.15(9) . . ?
N1' Ru1 Cl1 90.15(9) 2 . ?
N1' Ru1 Cl1 90.15(9) 4 . ?
N1' Ru1 Cl1 90.15(9) 3 . ?
Ru1 Ru1 Cl1 180.0 10 . ?
C1 N3 C4 127.7(5) . 10 ?
C1 N3 C4 127.7(5) . . ?
C4 N3 C4 104.6(9) 10 . ?
C1 N3 C4' 119.4(5) . . ?
C4 N3 C4' 112.7(4) 10 . ?
C1 N3 C4' 119.4(5) . 10 ?
C4 N3 C4' 112.7(4) . 10 ?
C4' N3 C4' 120.4(12) . 10 ?
N1 C1 N1 111.7(4) 10 . ?
N1 C1 N1' 118.6(3) . 10 ?
N1 C1 N1' 118.6(3) 10 . ?
N1' C1 N1' 117.8(4) 10 . ?
N1 C1 N3 121.7(2) 10 . ?
N1 C1 N3 121.7(2) . . ?
N1' C1 N3 119.63(19) 10 . ?
N1' C1 N3 119.63(19) . . ?
C1 N1 C2 113.9(4) . . ?
C1 N1 Ru1 121.7(2) . . ?
C2 N1 Ru1 124.4(3) . . ?
N1 C2 C3 109.5(5) . . ?
C2 C3 C4 112.3(18) . . ?
N3 C4 C3 103.9(8) . . ?
C1 N1' C2' 118.9(3) . . ?
C1 N1' Ru1 118.5(2) . . ?
C2' N1' Ru1 122.6(3) . . ?
N1' C2' C3' 110.2(6) . . ?
C4' C3' C2' 103.6(15) . . ?
N3 C4' C3' 118.7(9) . . ?

loop_
_geom_bond_atom_site_label_1
_geom_bond_atom_site_label_2
_geom_bond_distance
_geom_bond_site_symmetry_2
_geom_bond_publ_flag
Ru1 N1 2.035(3) . ?
Ru1 N1 2.035(3) 2 ?
Ru1 N1 2.035(3) 4 ?
Ru1 N1 2.035(3) 3 ?
Ru1 N1' 2.058(3) . ?
Ru1 N1' 2.058(3) 2 ?
Ru1 N1' 2.058(3) 4 ?
Ru1 N1' 2.058(3) 3 ?
Ru1 Ru1 2.3238(9) 10 ?
Ru1 Cl1 2.6822(18) . ?
N3 C1 1.374(5) . ?
N3 C4 1.450(5) 10 ?
N3 C4 1.450(5) . ?
N3 C4' 1.451(5) . ?
N3 C4' 1.451(5) 10 ?
C1 N1 1.322(3) 10 ?
C1 N1 1.322(3) . ?
C1 N1' 1.351(4) 10 ?
C1 N1' 1.351(4) . ?
N1 C2 1.439(5) . ?
C2 C3 1.506(6) . ?
C3 C4 1.507(7) . ?
N1' C2' 1.490(5) . ?
C2' C3' 1.509(6) . ?
C3' C4' 1.507(7) . ?

loop_
_geom_torsion_atom_site_label_1
_geom_torsion_atom_site_label_2
_geom_torsion_atom_site_label_3
_geom_torsion_atom_site_label_4
_geom_torsion
_geom_torsion_site_symmetry_1
_geom_torsion_site_symmetry_2
_geom_torsion_site_symmetry_3
_geom_torsion_site_symmetry_4
_geom_torsion_publ_flag
N1 Ru1 Ru1 N1' -13.1(2) . . 10 10 ?
